data_7033669
loop_
_publ_author_name
'Mentr\'e, Olivier'
'Iorgulescu, Mihaela'
'Huv\'e, Marielle'
'Kabbour, Houria'
'Renaut, Nicolas'
'Daviero-Minaud, Sylvie'
'Colis, Silviu'
'Roussel, Pascal'

_publ_section_title
;
 BaCoO2.22: the most oxygen-deficient certified cubic perovskite.
;
_journal_issue 23
_journal_name_full 'Dalton transactions (Cambridge, England : 2003)'
_journal_page_first 10728
_journal_page_last 10737
_journal_paper_doi 10.1039/c4dt03874f
_journal_volume 44
_journal_year 2015
_chemical_formula_sum 'Ba Co O2.22'
_chemical_formula_weight 231.72
_chemical_name_systematic ' ?'
_space_group_IT_number 221
_symmetry_cell_setting cubic
_symmetry_Int_Tables_number 221
_symmetry_space_group_name_Hall '-P 4 2 3'
_symmetry_space_group_name_H-M 'P m -3 m'
_cell_angle_alpha 90
_cell_angle_beta 90
_cell_angle_gamma 90
_cell_formula_units_Z 1
_cell_length_a 4.0868(4)
_cell_length_b 4.0868(4)
_cell_length_c 4.0868(4)
_cell_measurement_temperature 293
_cell_volume 68.257(12)
_diffrn_ambient_temperature 293
_diffrn_measured_fraction_theta_full 1
_diffrn_measured_fraction_theta_max 0
_diffrn_radiation_probe x-ray
_diffrn_radiation_source 'X-ray tube'
_diffrn_radiation_type 'Mo K\a'
_diffrn_radiation_wavelength 0.71073
_diffrn_reflns_av_R_equivalents 0.0366
_diffrn_reflns_av_sigmaI/netI 0.0097
_diffrn_reflns_limit_h_max 8
_diffrn_reflns_limit_h_min -8
_diffrn_reflns_limit_k_max 8
_diffrn_reflns_limit_k_min -8
_diffrn_reflns_limit_l_max 6
_diffrn_reflns_limit_l_min -7
_diffrn_reflns_number 6543
_diffrn_reflns_theta_full 47.55
_diffrn_reflns_theta_max 47.55
_diffrn_reflns_theta_min 4.99
_exptl_absorpt_coefficient_mu 20.740
_exptl_crystal_density_diffrn 5.639
_exptl_crystal_description cube
_exptl_crystal_F_000 101
_exptl_crystal_size_max 0.1
_exptl_crystal_size_mid 0.1
_exptl_crystal_size_min 0.1
_refine_diff_density_max 1.18
_refine_diff_density_min -1.05
_refine_ls_extinction_coef 130(60)
_refine_ls_extinction_method 'B-C type 1 Gaussian isotropic (Becker & Coppens, 1974)'
_refine_ls_goodness_of_fit_gt 2.14
_refine_ls_goodness_of_fit_ref 2.04
_refine_ls_number_constraints 0
_refine_ls_number_parameters 8
_refine_ls_number_reflns 93
_refine_ls_number_restraints 0
_refine_ls_R_factor_all 0.0280
_refine_ls_R_factor_gt 0.0266
_refine_ls_shift/su_max 0.0003
_refine_ls_shift/su_mean 0.0001
_refine_ls_structure_factor_coef F
_refine_ls_weighting_details w=1/(\s^2^(F)+0.000225F^2^)
_refine_ls_weighting_scheme sigma
_refine_ls_wR_factor_gt 0.0373
_refine_ls_wR_factor_ref 0.0375
_reflns_number_gt 85
_reflns_number_total 93
_reflns_threshold_expression I>3\s(I)
_cod_data_source_file c4dt03874f1.cif
_cod_data_source_block I
_cod_depositor_comments
;
The following automatic conversions were performed:

'_diffrn_radiation_probe' value 'X-ray' changed to 'x-ray' according
to
/usr/data/users/saulius/crontab/automatic-downloads/rss-feeds/RSC/lib/dictionaries/cif_core.dic
dictionary named 'cif_core.dic' version 2.4.2 from 2011-04-26.

Automatic conversion script
Id: cif_fix_values 2935 2014-11-11 08:27:57Z andrius 

 Adding full bibliography for 7033669.cif.
;
_cod_original_sg_symbol_Hall '-P 4;2;3'
_cod_original_formula_sum 'Ba1 Co1 O2.22'
_cod_database_code 7033669

loop_
_space_group_symop_id
_space_group_symop_operation_xyz
1 x,y,z
2 -x,-y,z
3 -x,y,-z
4 x,-y,-z
5 z,x,y
6 z,-x,-y
7 -z,-x,y
8 -z,x,-y
9 y,z,x
10 -y,z,-x
11 y,-z,-x
12 -y,-z,x
13 y,x,-z
14 -y,-x,-z
15 y,-x,z
16 -y,x,z
17 x,z,-y
18 -x,z,y
19 -x,-z,-y
20 x,-z,y
21 z,y,-x
22 z,-y,x
23 -z,y,x
24 -z,-y,-x
25 -x,-y,-z
26 x,y,-z
27 x,-y,z
28 -x,y,z
29 -z,-x,-y
30 -z,x,y
31 z,x,-y
32 z,-x,y
33 -y,-z,-x
34 y,-z,x
35 -y,z,x
36 y,z,-x
37 -y,-x,z
38 y,x,z
39 -y,x,-z
40 y,-x,-z
41 -x,-z,y
42 x,-z,-y
43 x,z,y
44 -x,z,-y
45 -z,-y,x
46 -z,y,-x
47 z,-y,-x
48 z,y,x

loop_
_atom_site_label
_atom_site_type_symbol
_atom_site_fract_x
_atom_site_fract_y
_atom_site_fract_z
_atom_site_adp_type
_atom_site_U_iso_or_equiv
_atom_site_site_symmetry_multiplicity
_atom_site_occupancy
_atom_site_calc_flag
Ba1 Ba 0.5 0.5 0.5 Uani 0.04165(16) 1 1 d
Co1 Co 0.0408(4) 0.0408(4) 0.0408(4) Uani 0.0311(7) 8 0.125 d
O1 O 0.5 0 0 Uani 0.0384(10) 3 0.740 d

loop_
_atom_site_aniso_label
_atom_site_aniso_type_symbol
_atom_site_aniso_U_11
_atom_site_aniso_U_22
_atom_site_aniso_U_33
_atom_site_aniso_U_12
_atom_site_aniso_U_13
_atom_site_aniso_U_23
Ba1 Ba 0.0417(3) 0.0417(3) 0.0417(3) 0 0 0
Co1 Co 0.0311(11) 0.0311(11) 0.0311(11) 0.0069(7) 0.0069(7) 0.0069(7)
O1 O 0.036(2) 0.0398(14) 0.0398(14) 0 0 0

loop_
_atom_type_symbol
_atom_type_scat_dispersion_real
_atom_type_scat_dispersion_imag
_atom_type_scat_source
Ba -0.3244 2.2819 'International Tables Vol C tables 4.2.6.8 and 6.1.1.1'
Co 0.3494 0.9721 'International Tables Vol C tables 4.2.6.8 and 6.1.1.1'
O 0.0106 0.0060 'International Tables Vol C tables 4.2.6.8 and 6.1.1.1'

loop_
_geom_bond_atom_site_label_1
_geom_bond_atom_site_label_2
_geom_bond_site_symmetry_2
_geom_bond_distance
Ba1 O1 . 2.8898(4)
Ba1 O1 1_556 2.8898(4)
Ba1 O1 1_565 2.8898(4)
Ba1 O1 1_566 2.8898(4)
Ba1 O1 5_555 2.8898(4)
Ba1 O1 5_556 2.8898(4)
Ba1 O1 5_655 2.8898(4)
Ba1 O1 5_656 2.8898(4)
Ba1 O1 9_555 2.8898(4)
Ba1 O1 9_565 2.8898(4)
Ba1 O1 9_655 2.8898(4)
Ba1 O1 9_665 2.8898(4)
Co1 Co1 2_555 0.472(3)
Co1 Co1 3_555 0.472(3)
Co1 Co1 4_555 0.472(3)
Co1 Co1 13_555 0.334(3)
Co1 Co1 14_555 0.578(3)
Co1 Co1 15_555 0.334(3)
Co1 Co1 16_555 0.334(3)
Co1 O1 1_455 2.2228(18)
Co1 O1 . 1.8913(18)
Co1 O1 5_545 2.2228(18)
Co1 O1 5_555 1.8913(18)
Co1 O1 9_554 2.2228(18)
Co1 O1 9_555 1.8913(18)
O1 O1 5_545 2.8898(4)
O1 O1 5_555 2.8898(4)
O1 O1 5_645 2.8898(4)
O1 O1 5_655 2.8898(4)
O1 O1 9_554 2.8898(4)
O1 O1 9_555 2.8898(4)
O1 O1 9_654 2.8898(4)
O1 O1 9_655 2.8898(4)
